data_2021186
loop_
_publ_author_name
'Zhang, Chong'
'Zhang, Kou-Lin'

_publ_section_title
;
 Synthesis and characterization of two one-dimensional Cd^II^ coordination
 polymers (CPs) with 5-amino-2,4,6-tribromoisophthalic acid and flexible
 N-donor bipyridyl ligands
;
_journal_coeditor_code LY3068
_journal_issue 8
_journal_name_full 'Acta Crystallographica Section C'
_journal_page_first
;
;
_journal_paper_doi 10.1107/S205322961801015X
_journal_volume 74
_journal_year 2018
_chemical_formula_iupac '[Cd (C8 H2 Br3 N O4) (C10 H8 N4) (H2 O)3], 2H2 O'
_chemical_formula_moiety 'C18 H16 Br3 Cd N5 O7, 2(H2 O)'
_chemical_formula_sum 'C18 H20 Br3 Cd N5 O9'
_chemical_formula_weight 802.52
_chemical_name_systematic
'<i>catena</i>-Poly[[[triaqua(5-amino-2,4,6-tribromoisophthalato-\k<i>O</i>)cadmium(II)]-\m-3,3'-(diazene-1,2-diyl)dipyridine-\k^2^<i>N</i>^1^:<i>N</i>^1'^] dihydrate]'
_space_group_crystal_system monoclinic
_space_group_IT_number 14
_space_group_name_Hall '-P 2ybc'
_space_group_name_H-M_alt 'P 1 21/c 1'
_symmetry_space_group_name_Hall '-P 2ybc'
_symmetry_space_group_name_H-M 'P 1 21/c 1'
_atom_sites_solution_hydrogens mixed
_audit_creation_method SHELXL-2017/1
_cell_angle_alpha 90
_cell_angle_beta 102.460(3)
_cell_angle_gamma 90
_cell_formula_units_Z 4
_cell_length_a 7.9226(9)
_cell_length_b 19.1965(18)
_cell_length_c 17.2011(16)
_cell_measurement_reflns_used 9877
_cell_measurement_temperature 298(2)
_cell_measurement_theta_max 27.4205
_cell_measurement_theta_min 2.4440
_cell_volume 2554.4(4)
_computing_cell_refinement
;
SMART (Bruker, 2008)
;
_computing_data_collection
;
SMART (Bruker, 2008)
;
_computing_data_reduction
;
SAINT (Bruker, 2008)
;
_computing_molecular_graphics
;
DIAMOND (Brandenburg & Putz, 2005)
;
_computing_publication_material
;
Mercury (Macrae <i>et al.</i>,  2008)
;
_computing_structure_refinement
;
SHELXL2017 (Sheldrick, 2015b)
;
_computing_structure_solution
;
SHELXT2017 (Sheldrick, 2015a)
;
_diffrn_ambient_temperature 298(2)
_diffrn_measured_fraction_theta_full 0.999
_diffrn_measured_fraction_theta_max 0.994
_diffrn_measurement_device_type 'Bruker APEXII area-detector'
_diffrn_measurement_method 'phi and omega scans'
_diffrn_radiation_type MoK\a
_diffrn_radiation_wavelength 0.71073
_diffrn_reflns_av_R_equivalents 0.0403
_diffrn_reflns_limit_h_max 10
_diffrn_reflns_limit_h_min -10
_diffrn_reflns_limit_k_max 23
_diffrn_reflns_limit_k_min -24
_diffrn_reflns_limit_l_max 22
_diffrn_reflns_limit_l_min -22
_diffrn_reflns_number 37897
_diffrn_reflns_theta_full 25.242
_diffrn_reflns_theta_max 27.524
_diffrn_reflns_theta_min 2.122
_exptl_absorpt_coefficient_mu 5.604
_exptl_absorpt_correction_T_max 0.246
_exptl_absorpt_correction_T_min 0.192
_exptl_absorpt_correction_type empirical
_exptl_absorpt_process_details sadabs
_exptl_crystal_colour orange
_exptl_crystal_density_diffrn 2.087
_exptl_crystal_density_method 'not measured'
_exptl_crystal_description block
_exptl_crystal_F_000 1552
_exptl_crystal_size_max 0.31
_exptl_crystal_size_mid 0.27
_exptl_crystal_size_min 0.25
_refine_diff_density_max 1.190
_refine_diff_density_min -1.181
_refine_ls_extinction_method none
_refine_ls_goodness_of_fit_ref 1.038
_refine_ls_hydrogen_treatment mixed
_refine_ls_matrix_type full
_refine_ls_number_parameters 335
_refine_ls_number_reflns 5860
_refine_ls_number_restraints 15
_refine_ls_restrained_S_all 1.037
_refine_ls_R_factor_all 0.0418
_refine_ls_R_factor_gt 0.0277
_refine_ls_shift/su_max 0.002
_refine_ls_shift/su_mean 0.000
_refine_ls_structure_factor_coef Fsqd
_refine_ls_weighting_details 'w=1/[\s^2^(Fo^2^)+(0.0206P)^2^+3.1799P] where P=(Fo^2^+2Fc^2^)/3'
_refine_ls_weighting_scheme calc
_refine_ls_wR_factor_gt 0.0556
_refine_ls_wR_factor_ref 0.0597
_reflns_number_gt 4767
_reflns_number_total 5860
_reflns_threshold_expression 'I > 2\s(I)'
_cod_data_source_file ly3068sup1.cif
_cod_data_source_block 1
_cod_database_code 2021186
_shelx_space_group_comment
;
The symmetry employed for this shelxl refinement is uniquely defined
by the following loop, which should always be used as a source of
symmetry information in preference to the above space-group names.
They are only intended as comments.
;

loop_
_space_group_symop_operation_xyz
'x, y, z'
'-x, y+1/2, -z+1/2'
'-x, -y, -z'
'x, -y-1/2, z-1/2'

loop_
_atom_site_type_symbol
_atom_site_label
_atom_site_fract_x
_atom_site_fract_y
_atom_site_fract_z
_atom_site_U_iso_or_equiv
_atom_site_adp_type
_atom_site_calc_flag
_atom_site_occupancy
Br Br1 0.93119(5) 0.87547(2) 0.54970(2) 0.04577(10) Uani d 1
Br Br2 0.77918(5) 0.72459(2) 0.25771(2) 0.03916(9) Uani d 1
Br Br3 1.09988(4) 0.59075(2) 0.54485(2) 0.03967(9) Uani d 1
C C1 0.8670(3) 0.79187(13) 0.40855(15) 0.0242(6) Uani d 1
C C2 0.8685(3) 0.72880(13) 0.36937(15) 0.0231(6) Uani d 1
C C3 0.9356(3) 0.66839(13) 0.40864(15) 0.0219(5) Uani d 1
C C4 1.0017(4) 0.67194(14) 0.48995(16) 0.0252(6) Uani d 1
C C5 0.9974(4) 0.73296(15) 0.53366(16) 0.0281(6) Uani d 1
C C6 0.9293(4) 0.79214(14) 0.49059(16) 0.0270(6) Uani d 1
C C7 0.8186(4) 0.85930(14) 0.36141(16) 0.0280(6) Uani d 1
C C8 0.9470(4) 0.60220(14) 0.36183(16) 0.0271(6) Uani d 1
C C9 0.5542(4) 0.86412(15) 0.15364(18) 0.0332(7) Uani d 1
H H9 0.521115 0.842097 0.196148 0.040 Uiso calc 1
C C10 0.6513(4) 0.96150(16) 0.10035(18) 0.0364(7) Uani d 1
H H10 0.686600 1.007776 0.105587 0.044 Uiso calc 1
C C11 0.6505(4) 0.92750(17) 0.02914(19) 0.0387(7) Uani d 1
H H11 0.683639 0.950545 -0.012733 0.046 Uiso calc 1
C C12 0.5994(4) 0.85844(17) 0.02191(19) 0.0387(7) Uani d 1
H H12 0.598134 0.833965 -0.024872 0.046 Uiso calc 1
C C13 0.5504(4) 0.82677(15) 0.08516(18) 0.0323(7) Uani d 1
C C14 0.4095(4) 0.65520(15) 0.02981(19) 0.0346(7) Uani d 1
C C15 0.4281(4) 0.61872(15) 0.10139(18) 0.0341(7) Uani d 1
H H15 0.471977 0.641751 0.149037 0.041 Uiso calc 1
H H18 0.333(4) 0.6492(17) -0.089(2) 0.041 Uiso d 1
H H17 0.253(4) 0.5301(17) -0.085(2) 0.041 Uiso d 1
C C16 0.3201(5) 0.52060(17) 0.03290(19) 0.0404(8) Uani d 1
C C17 0.2996(5) 0.55360(18) -0.0388(2) 0.0488(9) Uani d 1
C C18 0.3459(5) 0.62155(18) -0.04075(19) 0.0443(8) Uani d 1
Cd Cd1 0.61080(3) 0.98664(2) 0.28330(2) 0.02765(6) Uani d 1
H H16 0.289(4) 0.4688(19) 0.036(2) 0.050(10) Uiso d 1
N N1 1.0606(4) 0.73580(15) 0.61389(15) 0.0519(8) Uani d 1
H H1A 1.104979 0.699231 0.639184 0.062 Uiso calc 1
H H1B 1.056144 0.774164 0.639183 0.062 Uiso calc 1
N N2 0.6034(3) 0.93059(12) 0.16170(14) 0.0305(5) Uani d 1
N N3 0.5011(4) 0.75417(14) 0.08932(15) 0.0378(6) Uani d 1
N N4 0.4529(4) 0.72724(14) 0.02370(15) 0.0384(6) Uani d 1
N N5 0.3848(3) 0.55186(12) 0.10320(14) 0.0305(5) Uani d 1
O O1 1.0804(3) 0.59567(11) 0.33534(14) 0.0414(5) Uani d 1
O O2 0.8237(3) 0.56067(10) 0.35386(13) 0.0374(5) Uani d 1
O O3 0.9360(3) 0.88371(12) 0.33132(15) 0.0497(6) Uani d 1
O O4 0.6726(3) 0.88430(10) 0.35646(12) 0.0364(5) Uani d 1
O O1W 0.1950(3) 0.83248(12) 0.26467(12) 0.0434(5) Uani d 1
H H1WA 0.107541 0.843775 0.283150 0.065 Uiso d 1
H H1WB 0.235995 0.794008 0.284457 0.065 Uiso d 1
O O2W 0.3124(3) 0.70455(13) 0.34658(15) 0.0532(6) Uani d 1
H H2WA 0.229418 0.675662 0.342237 0.080 Uiso d 1
H H2WB 0.366166 0.707032 0.394876 0.080 Uiso d 1
O O3W 0.5174(3) 1.08607(11) 0.20541(13) 0.0410(5) Uani d 1
H H3WA 0.566412 1.123402 0.196550 0.062 Uiso d 1
H H3WB 0.411326 1.087065 0.182906 0.062 Uiso d 1
O O4W 0.3165(3) 0.96630(11) 0.26486(13) 0.0393(5) Uani d 1
H H4WA 0.256765 0.991774 0.229255 0.059 Uiso d 1
H H4WB 0.279771 0.924869 0.260498 0.059 Uiso d 1
O O5W 0.8933(3) 1.02058(11) 0.29335(13) 0.0384(5) Uani d 1
H H5WA 0.935676 0.980073 0.298443 0.058 Uiso d 1
H H5WB 0.919429 1.040846 0.253552 0.058 Uiso d 1

loop_
_atom_site_aniso_label
_atom_site_aniso_U_11
_atom_site_aniso_U_22
_atom_site_aniso_U_33
_atom_site_aniso_U_12
_atom_site_aniso_U_13
_atom_site_aniso_U_23
Br1 0.0712(3) 0.02838(17) 0.03275(17) 0.01262(15) 0.00021(16) -0.01036(13)
Br2 0.0622(2) 0.02873(16) 0.02070(14) 0.00200(14) -0.00399(13) -0.00037(12)
Br3 0.0499(2) 0.02596(16) 0.03663(17) 0.01038(13) -0.00516(14) 0.00753(13)
C1 0.0293(15) 0.0194(13) 0.0228(13) 0.0031(11) 0.0032(11) 0.0017(11)
C2 0.0297(15) 0.0199(13) 0.0180(12) 0.0028(11) 0.0014(10) 0.0006(10)
C3 0.0218(14) 0.0182(13) 0.0248(13) 0.0009(10) 0.0029(10) 0.0005(11)
C4 0.0302(15) 0.0178(13) 0.0255(14) 0.0041(11) 0.0012(11) 0.0044(11)
C5 0.0353(16) 0.0273(15) 0.0198(13) 0.0047(12) 0.0018(11) 0.0024(11)
C6 0.0374(16) 0.0188(13) 0.0239(14) 0.0037(12) 0.0048(12) -0.0052(11)
C7 0.0405(18) 0.0183(13) 0.0231(14) 0.0049(12) 0.0024(12) -0.0014(11)
C8 0.0325(16) 0.0189(14) 0.0266(14) 0.0047(12) -0.0009(12) -0.0015(11)
C9 0.0434(18) 0.0220(15) 0.0331(16) -0.0005(13) 0.0058(13) 0.0022(13)
C10 0.0464(19) 0.0253(15) 0.0372(17) -0.0061(13) 0.0087(14) -0.0014(13)
C11 0.046(2) 0.0401(18) 0.0326(16) -0.0058(15) 0.0139(14) 0.0008(14)
C12 0.0435(19) 0.0382(18) 0.0325(16) -0.0017(15) 0.0037(14) -0.0123(14)
C13 0.0346(17) 0.0246(15) 0.0358(16) -0.0006(12) 0.0036(13) -0.0028(13)
C14 0.0415(18) 0.0220(15) 0.0399(17) -0.0034(13) 0.0077(14) 0.0062(13)
C15 0.0424(18) 0.0283(16) 0.0288(15) -0.0058(13) 0.0015(13) -0.0010(13)
C16 0.058(2) 0.0260(17) 0.0326(17) -0.0094(15) 0.0000(15) 0.0013(13)
C17 0.077(3) 0.0375(19) 0.0261(16) -0.0097(18) -0.0017(16) 0.0003(15)
C18 0.065(2) 0.0376(19) 0.0276(16) -0.0029(16) 0.0037(15) 0.0090(14)
Cd1 0.03572(12) 0.02188(11) 0.02415(11) -0.00108(9) 0.00378(8) -0.00192(8)
N1 0.092(2) 0.0359(16) 0.0202(13) 0.0191(15) -0.0036(14) -0.0005(12)
N2 0.0387(14) 0.0239(12) 0.0272(12) 0.0002(10) 0.0037(10) -0.0008(10)
N3 0.0514(17) 0.0321(14) 0.0269(13) -0.0010(12) 0.0021(12) -0.0007(11)
N4 0.0505(17) 0.0333(14) 0.0300(14) -0.0033(12) 0.0053(12) 0.0021(11)
N5 0.0390(15) 0.0234(12) 0.0267(12) -0.0038(10) 0.0019(10) 0.0024(10)
O1 0.0424(13) 0.0333(12) 0.0511(14) 0.0042(10) 0.0159(11) -0.0127(10)
O2 0.0391(13) 0.0221(10) 0.0469(13) -0.0039(9) 0.0001(10) -0.0075(10)
O3 0.0544(15) 0.0329(13) 0.0653(16) 0.0057(11) 0.0206(13) 0.0194(12)
O4 0.0451(13) 0.0278(11) 0.0345(11) 0.0133(10) 0.0043(10) 0.0041(9)
O1W 0.0539(15) 0.0389(13) 0.0367(12) -0.0055(11) 0.0085(11) -0.0025(10)
O2W 0.0496(15) 0.0466(15) 0.0626(16) 0.0024(12) 0.0106(12) -0.0017(13)
O3W 0.0379(13) 0.0314(12) 0.0515(14) -0.0013(10) 0.0047(10) 0.0142(10)
O4W 0.0388(13) 0.0355(12) 0.0412(12) -0.0061(10) 0.0034(10) 0.0080(10)
O5W 0.0408(13) 0.0304(12) 0.0450(13) -0.0023(9) 0.0117(10) 0.0033(10)

loop_
_atom_type_symbol
_atom_type_description
_atom_type_scat_dispersion_real
_atom_type_scat_dispersion_imag
_atom_type_scat_source
C C 0.0033 0.0016 'International Tables Vol C Tables 4.2.6.8 and 6.1.1.4'
H H 0.0000 0.0000 'International Tables Vol C Tables 4.2.6.8 and 6.1.1.4'
Br Br -0.2901 2.4595 'International Tables Vol C Tables 4.2.6.8 and 6.1.1.4'
Cd Cd -0.8075 1.2024 'International Tables Vol C Tables 4.2.6.8 and 6.1.1.4'
N N 0.0061 0.0033 'International Tables Vol C Tables 4.2.6.8 and 6.1.1.4'
O O 0.0106 0.0060 'International Tables Vol C Tables 4.2.6.8 and 6.1.1.4'

loop_
_geom_angle_atom_site_label_1
_geom_angle_atom_site_label_2
_geom_angle_atom_site_label_3
_geom_angle_site_symmetry_1
_geom_angle_site_symmetry_3
_geom_angle
_geom_angle_publ_flag
C2 C1 C6 . . 117.3(2) ?
C2 C1 C7 . . 120.5(2) ?
C6 C1 C7 . . 121.8(2) ?
C1 C2 C3 . . 122.3(2) ?
C1 C2 Br2 . . 119.20(19) ?
C3 C2 Br2 . . 118.44(19) ?
C4 C3 C2 . . 118.1(2) ?
C4 C3 C8 . . 121.6(2) ?
C2 C3 C8 . . 120.1(2) ?
C3 C4 C5 . . 122.5(2) ?
C3 C4 Br3 . . 119.1(2) ?
C5 C4 Br3 . . 118.39(19) ?
N1 C5 C4 . . 122.2(3) ?
N1 C5 C6 . . 121.2(3) ?
C4 C5 C6 . . 116.6(2) ?
C1 C6 C5 . . 123.1(2) ?
C1 C6 Br1 . . 120.5(2) ?
C5 C6 Br1 . . 116.4(2) ?
O4 C7 O3 . . 126.4(3) ?
O4 C7 C1 . . 119.2(3) ?
O3 C7 C1 . . 114.4(3) ?
O1 C8 O2 . . 127.1(3) ?
O1 C8 C3 . . 115.5(3) ?
O2 C8 C3 . . 117.4(3) ?
N2 C9 C13 . . 122.7(3) ?
N2 C9 H9 . . 118.6 ?
C13 C9 H9 . . 118.6 ?
N2 C10 C11 . . 122.8(3) ?
N2 C10 H10 . . 118.6 ?
C11 C10 H10 . . 118.6 ?
C12 C11 C10 . . 118.4(3) ?
C12 C11 H11 . . 120.8 ?
C10 C11 H11 . . 120.8 ?
C13 C12 C11 . . 118.7(3) ?
C13 C12 H12 . . 120.7 ?
C11 C12 H12 . . 120.7 ?
C12 C13 C9 . . 119.4(3) ?
C12 C13 N3 . . 126.0(3) ?
C9 C13 N3 . . 114.5(3) ?
C18 C14 C15 . . 119.5(3) ?
C18 C14 N4 . . 115.9(3) ?
C15 C14 N4 . . 124.5(3) ?
N5 C15 C14 . . 121.7(3) ?
N5 C15 H15 . . 119.1 ?
C14 C15 H15 . . 119.1 ?
N5 C16 C17 . . 123.5(3) ?
N5 C16 H16 . . 115.5(19) ?
C17 C16 H16 . . 121(2) ?
C18 C17 C16 . . 119.2(3) ?
C18 C17 H17 . . 121(2) ?
C16 C17 H17 . . 120(2) ?
C17 C18 C14 . . 118.7(3) ?
C17 C18 H18 . . 125(2) ?
C14 C18 H18 . . 116.5(19) ?
O5W Cd1 N5 . 2_655 86.91(8) yes
O5W Cd1 O4W . . 172.48(7) yes
N5 Cd1 O4W 2_655 . 92.19(8) yes
O5W Cd1 O4 . . 96.36(8) yes
N5 Cd1 O4 2_655 . 92.14(8) yes
O4W Cd1 O4 . . 91.13(8) yes
O5W Cd1 N2 . . 91.93(8) yes
N5 Cd1 N2 2_655 . 174.56(8) yes
O4W Cd1 N2 . . 88.26(8) yes
O4 Cd1 N2 . . 93.27(8) yes
O5W Cd1 O3W . . 89.67(8) yes
N5 Cd1 O3W 2_655 . 89.26(8) yes
O4W Cd1 O3W . . 82.85(7) yes
O4 Cd1 O3W . . 173.87(8) yes
N2 Cd1 O3W . . 85.42(8) yes
C5 N1 H1A . . 120.0 ?
C5 N1 H1B . . 120.0 ?
H1A N1 H1B . . 120.0 ?
C9 N2 C10 . . 118.0(3) ?
C9 N2 Cd1 . . 118.90(19) ?
C10 N2 Cd1 . . 123.04(19) ?
N4 N3 C13 . . 113.1(3) ?
N3 N4 C14 . . 111.8(3) ?
C15 N5 C16 . . 117.3(3) ?
C15 N5 Cd1 . 2_645 125.79(19) ?
C16 N5 Cd1 . 2_645 116.72(19) ?
C7 O4 Cd1 . . 116.66(19) ?
H1WA O1W H1WB . . 110.2 ?
H2WA O2W H2WB . . 109.7 ?
Cd1 O3W H3WA . . 133.6 ?
Cd1 O3W H3WB . . 115.9 ?
H3WA O3W H3WB . . 110.4 ?
Cd1 O4W H4WA . . 113.1 ?
Cd1 O4W H4WB . . 119.2 ?
H4WA O4W H4WB . . 110.6 ?
Cd1 O5W H5WA . . 96.1 ?
Cd1 O5W H5WB . . 118.1 ?
H5WA O5W H5WB . . 110.2 ?

loop_
_geom_bond_atom_site_label_1
_geom_bond_atom_site_label_2
_geom_bond_site_symmetry_2
_geom_bond_distance
_geom_bond_publ_flag
Br1 C6 . 1.894(3) ?
Br2 C2 . 1.900(3) ?
Br3 C4 . 1.900(3) ?
C1 C2 . 1.387(4) ?
C1 C6 . 1.391(4) ?
C1 C7 . 1.532(4) ?
C2 C3 . 1.389(4) ?
C3 C4 . 1.385(4) ?
C3 C8 . 1.517(4) ?
C4 C5 . 1.396(4) ?
C5 N1 . 1.364(4) ?
C5 C6 . 1.400(4) ?
C7 O4 . 1.239(3) ?
C7 O3 . 1.249(4) ?
C8 O1 . 1.245(4) ?
C8 O2 . 1.245(3) ?
C9 N2 . 1.333(4) ?
C9 C13 . 1.374(4) ?
C9 H9 . 0.9300 ?
C10 N2 . 1.335(4) ?
C10 C11 . 1.387(4) ?
C10 H10 . 0.9300 ?
C11 C12 . 1.384(4) ?
C11 H11 . 0.9300 ?
C12 C13 . 1.373(4) ?
C12 H12 . 0.9300 ?
C13 N3 . 1.453(4) ?
C14 C18 . 1.371(4) ?
C14 C15 . 1.396(4) ?
C14 N4 . 1.435(4) ?
C15 N5 . 1.331(4) ?
C15 H15 . 0.9300 ?
C16 N5 . 1.348(4) ?
C16 C17 . 1.365(4) ?
C16 H16 . 1.03(4) ?
C17 C18 . 1.357(5) ?
C17 H17 . 0.92(3) ?
C18 H18 . 0.97(3) ?
Cd1 O5W . 2.302(2) yes
Cd1 N5 2_655 2.313(2) yes
Cd1 O4W . 2.317(2) yes
Cd1 O4 . 2.327(2) yes
Cd1 N2 . 2.342(2) yes
Cd1 O3W . 2.358(2) yes
N1 H1A . 0.8600 ?
N1 H1B . 0.8600 ?
N3 N4 . 1.225(3) ?
O1W H1WA . 0.8504 ?
O1W H1WB . 0.8479 ?
O2W H2WA . 0.8511 ?
O2W H2WB . 0.8492 ?
O3W H3WA . 0.8443 ?
O3W H3WB . 0.8464 ?
O4W H4WA . 0.8445 ?
O4W H4WB . 0.8447 ?
O5W H5WA . 0.8439 ?
O5W H5WB . 0.8508 ?

loop_
_geom_hbond_atom_site_label_D
_geom_hbond_atom_site_label_H
_geom_hbond_atom_site_label_A
_geom_hbond_site_symmetry_A
_geom_hbond_distance_DH
_geom_hbond_distance_HA
_geom_hbond_distance_DA
_geom_hbond_angle_DHA
_geom_hbond_publ_flag
C18 H18 O1W 4_575 0.97(3) 2.55(3) 3.418(4) 150(3) yes
C16 H16 O4 2_645 1.03(4) 2.43(4) 3.229(4) 134(3) yes
C16 H16 Br1 2_645 1.03(4) 2.71(4) 3.539(3) 138(3) yes
C10 H10 O1 2_755 0.93 2.54 3.371(4) 148.1 yes
O5W H5WB O1 2_755 0.85 1.86 2.687(3) 164.9 yes
O4W H4WA O2 2_655 0.84 1.95 2.776(3) 165.3 yes
O3W H3WB O2 2_655 0.85 1.90 2.719(3) 161.9 yes
O3W H3WA O2W 2_655 0.84 2.05 2.883(3) 168.3 yes
O2W H2WB N4 4_576 0.85 2.51 3.282(4) 151.0 yes
N1 H1A O1W 4_676 0.86 2.21 2.896(3) 136.9 yes
O2W H2WA O1 1_455 0.85 1.92 2.762(3) 167.7 yes
O1W H1WA O3 1_455 0.85 1.90 2.740(3) 169.6 yes

loop_
_geom_torsion_atom_site_label_1
_geom_torsion_atom_site_label_2
_geom_torsion_atom_site_label_3
_geom_torsion_atom_site_label_4
_geom_torsion_site_symmetry_4
_geom_torsion
C6 C1 C2 C3 . -2.7(4)
C7 C1 C2 C3 . 170.3(3)
C6 C1 C2 Br2 . 178.3(2)
C7 C1 C2 Br2 . -8.7(4)
C1 C2 C3 C4 . 0.5(4)
Br2 C2 C3 C4 . 179.5(2)
C1 C2 C3 C8 . -175.1(3)
Br2 C2 C3 C8 . 3.9(4)
C2 C3 C4 C5 . 2.4(4)
C8 C3 C4 C5 . 177.9(3)
C2 C3 C4 Br3 . -178.4(2)
C8 C3 C4 Br3 . -2.8(4)
C3 C4 C5 N1 . 179.1(3)
Br3 C4 C5 N1 . -0.2(4)
C3 C4 C5 C6 . -2.8(4)
Br3 C4 C5 C6 . 178.0(2)
C2 C1 C6 C5 . 2.3(4)
C7 C1 C6 C5 . -170.6(3)
C2 C1 C6 Br1 . -179.6(2)
C7 C1 C6 Br1 . 7.5(4)
N1 C5 C6 C1 . 178.5(3)
C4 C5 C6 C1 . 0.4(4)
N1 C5 C6 Br1 . 0.3(4)
C4 C5 C6 Br1 . -177.9(2)
C2 C1 C7 O4 . 102.5(3)
C6 C1 C7 O4 . -84.8(4)
C2 C1 C7 O3 . -77.6(4)
C6 C1 C7 O3 . 95.1(3)
C4 C3 C8 O1 . -88.7(3)
C2 C3 C8 O1 . 86.8(3)
C4 C3 C8 O2 . 91.4(3)
C2 C3 C8 O2 . -93.1(3)
N2 C10 C11 C12 . -0.6(5)
C10 C11 C12 C13 . 0.5(5)
C11 C12 C13 C9 . -0.3(5)
C11 C12 C13 N3 . -176.9(3)
N2 C9 C13 C12 . 0.2(5)
N2 C9 C13 N3 . 177.2(3)
C18 C14 C15 N5 . -0.4(5)
N4 C14 C15 N5 . 179.7(3)
N5 C16 C17 C18 . -0.1(6)
C16 C17 C18 C14 . -1.0(6)
C15 C14 C18 C17 . 1.3(5)
N4 C14 C18 C17 . -178.9(3)
C13 C9 N2 C10 . -0.3(5)
C13 C9 N2 Cd1 . -178.3(2)
C11 C10 N2 C9 . 0.5(5)
C11 C10 N2 Cd1 . 178.4(2)
C12 C13 N3 N4 . -22.1(5)
C9 C13 N3 N4 . 161.2(3)
C13 N3 N4 C14 . 178.5(3)
C18 C14 N4 N3 . 176.9(3)
C15 C14 N4 N3 . -3.2(5)
C14 C15 N5 C16 . -0.7(5)
C14 C15 N5 Cd1 2_645 -175.3(2)
C17 C16 N5 C15 . 0.9(5)
C17 C16 N5 Cd1 2_645 176.0(3)
O3 C7 O4 Cd1 . 0.3(4)
C1 C7 O4 Cd1 . -179.83(17)

_cod_database_fobs_code 2021186
